data_4318347
loop_
_publ_author_name
'F. Albert Cotton'
'Lee M. Daniels'
'Chun Y. Liu'
'Carlos A. Murillo'
'Arthur J. Schultz'
'Xiaoping Wang'

_publ_section_title
;
 How to Make a Major Shift in a Redox Potential: Ligand Control of the
 Oxidation State of Dimolybdenum Units
;
_journal_name_full 'Inorganic Chemistry'
_journal_page_first 4232
_journal_page_last 4238
_journal_paper_doi 10.1021/ic025632w
_journal_volume 41
_journal_year 2002
_chemical_compound_source synthesis
_chemical_formula_structural (TBA)2[Mo2(MO(CO)4(PhPO2)2)2]3.43THF
_chemical_formula_sum 'C77.72 H119.44 Mo4 N2 O19.43 P4'
_chemical_formula_weight 1900.35
_chemical_name_systematic
; 
 ? 
;
_space_group_IT_number 14
_symmetry_cell_setting monoclinic
_symmetry_space_group_name_Hall '-P 2ybc'
_symmetry_space_group_name_H-M 'P 1 21/c 1'
_atom_sites_solution_hydrogens geom
_atom_sites_solution_primary direct
_atom_sites_solution_secondary difmap
_audit_creation_method SHELXL
_cell_angle_alpha 90.00
_cell_angle_beta 92.879(1)
_cell_angle_gamma 90.00
_cell_formula_units_Z 2
_cell_length_a 14.214(1)
_cell_length_b 14.871(1)
_cell_length_c 22.103(2)
_cell_measurement_reflns_used 10612
_cell_measurement_temperature 213(2)
_cell_measurement_theta_max 27.520
_cell_measurement_theta_min 2.217
_cell_volume 4666.2(6)
_computing_cell_refinement SAINT
_computing_data_collection SMART
_computing_data_reduction SAINT
_computing_molecular_graphics XP
_computing_publication_material 'SHELXL-93 (Sheldrick, 1993)'
_computing_structure_refinement 'SHELXL-93 (Sheldrick, 1993)'
_computing_structure_solution 'SHELXS-86 (Sheldrick, 1990)'
_diffrn_ambient_temperature 213(2)
_diffrn_measurement_device 'BRUKER SMART 1000'
_diffrn_measurement_method '\w scans'
_diffrn_radiation_monochromator graphite
_diffrn_radiation_source 'normal-focus sealed tube'
_diffrn_radiation_type MoK\a
_diffrn_radiation_wavelength 0.71073
_diffrn_reflns_av_R_equivalents 0.0320
_diffrn_reflns_av_sigmaI/netI 0.0429
_diffrn_reflns_limit_h_max 18
_diffrn_reflns_limit_h_min -16
_diffrn_reflns_limit_k_max 18
_diffrn_reflns_limit_k_min -19
_diffrn_reflns_limit_l_max 15
_diffrn_reflns_limit_l_min -28
_diffrn_reflns_number 28594
_diffrn_reflns_theta_max 27.55
_diffrn_reflns_theta_min 1.98
_diffrn_standards_number 0
_exptl_absorpt_coefficient_mu 0.655
_exptl_absorpt_correction_T_max 0.648
_exptl_absorpt_correction_T_min 0.887
_exptl_absorpt_correction_type multi-scan
_exptl_crystal_colour 'orange red'
_exptl_crystal_density_diffrn 1.353
_exptl_crystal_density_meas ?
_exptl_crystal_description block
_exptl_crystal_F_000 1966
_exptl_crystal_size_max 0.382
_exptl_crystal_size_mid 0.220
_exptl_crystal_size_min 0.182
_refine_diff_density_max 1.123
_refine_diff_density_min -1.263
_refine_diff_density_rms 0.117
_refine_ls_extinction_method none
_refine_ls_goodness_of_fit_all 1.136
_refine_ls_goodness_of_fit_obs 1.119
_refine_ls_hydrogen_treatment noref
_refine_ls_matrix_type full
_refine_ls_number_parameters 477
_refine_ls_number_reflns 10604
_refine_ls_number_restraints 30
_refine_ls_restrained_S_all 1.138
_refine_ls_restrained_S_obs 1.117
_refine_ls_R_factor_all 0.0785
_refine_ls_R_factor_obs 0.0555
_refine_ls_shift/esd_max -0.075
_refine_ls_shift/esd_mean 0.003
_refine_ls_structure_factor_coef Fsqd
_refine_ls_weighting_details 'w=1/[\s^2^(Fo^2^)+(0.0683P)^2^+13.9295P] where P=(Fo^2^+2Fc^2^)/3'
_refine_ls_weighting_scheme calc
_refine_ls_wR_factor_all 0.1666
_refine_ls_wR_factor_obs 0.1430
_reflns_number_observed 8182
_reflns_number_total 10612
_reflns_observed_criterion >2sigma(I)
_cod_data_source_file ic025632w_s2_4.cif
_cod_data_source_block 1d
_cod_depositor_comments
;
The following automatic conversions were performed:

'_exptl_crystal_density_meas' value 'not measured' was changed to '?'
- the value is perceived as not measured.

Automatic conversion script
Id: cif_fix_values 3008 2015-01-20 13:52:24Z robertas 

The following automatic conversions were performed:

'_refine_ls_weighting_scheme' value 'calc
w=1/[\s^2^(Fo^2^)+(0.0683P)^2^+13.9295P] where P=(Fo^2^+2Fc^2^)/3'
was changed to 'calc'. New tag '_refine_ls_weighting_details' was
created. The value of the new tag was set to
'w=1/[\s^2^(Fo^2^)+(0.0683P)^2^+13.9295P] where P=(Fo^2^+2Fc^2^)/3'.

Automatic conversion script
Id: cif_fix_values 3143 2015-03-26 13:38:13Z robertas 
;
_cod_original_cell_volume 4666.1(6)
_cod_database_code 4318347

loop_
_symmetry_equiv_pos_as_xyz
'x, y, z'
'-x, y+1/2, -z+1/2'
'-x, -y, -z'
'x, -y-1/2, z-1/2'

loop_
_atom_site_aniso_label
_atom_site_aniso_U_11
_atom_site_aniso_U_22
_atom_site_aniso_U_33
_atom_site_aniso_U_23
_atom_site_aniso_U_13
_atom_site_aniso_U_12
Mo1 0.0247(2) 0.0238(2) 0.0253(2) 0.00149(15) 0.00709(15) -0.00290(13)
Mo2 0.0296(2) 0.0344(2) 0.0303(2) -0.0001(2) 0.0022(2) -0.0045(2)
P1 0.0294(6) 0.0258(5) 0.0300(6) 0.0023(5) 0.0043(5) -0.0019(4)
P2 0.0299(6) 0.0253(5) 0.0315(6) -0.0019(5) 0.0066(5) -0.0040(4)
O1 0.027(2) 0.0272(15) 0.029(2) 0.0008(13) 0.0072(13) -0.0007(12)
O2 0.028(2) 0.0234(14) 0.031(2) 0.0039(13) 0.0098(13) -0.0024(12)
O3 0.032(2) 0.0260(15) 0.030(2) -0.0026(13) 0.0100(13) -0.0023(12)
O4 0.032(2) 0.028(2) 0.028(2) 0.0031(13) 0.0070(13) -0.0023(12)
O5 0.065(3) 0.105(4) 0.078(4) 0.000(3) 0.031(3) -0.032(3)
O6 0.073(3) 0.106(4) 0.052(3) 0.019(3) 0.023(3) -0.019(3)
O7 0.073(3) 0.076(3) 0.080(4) 0.013(3) -0.033(3) 0.012(3)
O8 0.076(3) 0.076(3) 0.078(4) -0.035(3) -0.008(3) -0.007(3)
C1 0.034(3) 0.052(3) 0.039(3) 0.007(2) -0.003(2) -0.005(2)
C2 0.032(3) 0.051(3) 0.056(4) 0.000(3) 0.002(3) -0.008(2)
C3 0.047(3) 0.048(3) 0.048(3) 0.001(3) -0.004(3) -0.005(3)
C4 0.045(3) 0.053(3) 0.042(3) -0.010(3) -0.003(3) -0.006(2)
C5 0.038(3) 0.031(2) 0.036(3) 0.007(2) 0.006(2) 0.001(2)
C6 0.053(3) 0.032(3) 0.058(4) 0.001(2) -0.005(3) 0.002(2)
C7 0.074(4) 0.032(3) 0.076(5) -0.006(3) -0.003(4) -0.002(3)
C8 0.084(5) 0.031(3) 0.090(6) 0.004(3) 0.001(4) 0.011(3)
C9 0.069(5) 0.045(4) 0.105(7) 0.016(4) -0.015(4) 0.018(3)
C10 0.054(3) 0.039(3) 0.065(4) 0.002(3) -0.011(3) 0.007(3)
C11 0.030(2) 0.034(2) 0.046(3) -0.007(2) 0.004(2) -0.004(2)
C12 0.047(3) 0.045(3) 0.049(3) -0.010(3) 0.013(3) -0.001(2)
C13 0.062(4) 0.053(4) 0.076(5) -0.036(4) 0.016(4) -0.002(3)
C14 0.068(4) 0.033(3) 0.105(6) -0.020(4) 0.008(4) -0.001(3)
C15 0.083(5) 0.032(3) 0.080(5) 0.001(3) 0.006(4) -0.007(3)
C16 0.057(3) 0.031(3) 0.054(4) -0.006(2) 0.005(3) -0.006(2)
N1 0.055(3) 0.056(3) 0.078(4) 0.006(3) 0.006(3) 0.002(2)
C21 0.049(4) 0.100(6) 0.074(5) 0.011(5) 0.011(4) 0.009(4)
C22 0.083(6) 0.101(7) 0.090(7) 0.004(5) -0.017(5) -0.014(5)
C24 0.094(7) 0.159(11) 0.082(7) -0.010(7) 0.003(6) 0.001(7)
C29 0.069(5) 0.085(5) 0.057(4) -0.002(4) 0.015(4) 0.019(4)
C30 0.070(5) 0.097(6) 0.072(5) 0.004(5) 0.010(4) 0.020(4)
C31 0.063(5) 0.113(7) 0.075(6) -0.003(5) 0.017(4) -0.004(5)
C32 0.062(5) 0.190(12) 0.075(6) 0.000(7) 0.009(5) -0.007(6)
O9 0.045(2) 0.059(2) 0.042(2) 0.002(2) 0.009(2) -0.014(2)
C17 0.053(4) 0.129(7) 0.049(4) 0.028(4) 0.009(3) -0.018(4)
C18 0.081(6) 0.095(7) 0.123(8) 0.062(6) 0.018(6) -0.003(5)
C19 0.074(5) 0.065(5) 0.130(8) 0.013(5) 0.007(5) -0.018(4)
C20 0.042(3) 0.063(4) 0.057(4) 0.001(3) 0.012(3) -0.010(3)

loop_
_atom_site_label
_atom_site_type_symbol
_atom_site_fract_x
_atom_site_fract_y
_atom_site_fract_z
_atom_site_U_iso_or_equiv
_atom_site_thermal_displace_type
_atom_site_occupancy
_atom_site_calc_flag
_atom_site_refinement_flags
_atom_site_disorder_group
Mo1 Mo 0.44757(3) -0.01302(2) 0.03460(2) 0.02442(11) Uani 1 d . .
Mo2 Mo 0.28526(3) -0.03356(3) -0.14629(2) 0.03144(12) Uani 1 d . .
P1 P 0.35480(8) 0.08531(8) -0.07648(6) 0.0283(3) Uani 1 d . .
P2 P 0.40357(8) -0.12355(8) -0.08179(6) 0.0288(3) Uani 1 d . .
O1 O 0.3467(2) 0.0636(2) -0.00635(14) 0.0277(7) Uani 1 d . .
O2 O 0.3885(2) -0.1176(2) -0.01140(15) 0.0272(7) Uani 1 d . .
O3 O 0.4907(2) 0.0896(2) 0.08848(15) 0.0289(7) Uani 1 d . .
O4 O 0.5346(2) -0.0928(2) 0.08448(14) 0.0292(7) Uani 1 d . .
O5 O 0.1214(4) -0.0947(4) -0.0630(3) 0.082(2) Uani 1 d . .
O6 O 0.4333(4) 0.0305(4) -0.2396(2) 0.076(2) Uani 1 d . .
O7 O 0.1375(4) 0.0834(4) -0.2209(3) 0.078(2) Uani 1 d . .
O8 O 0.2348(4) -0.1965(4) -0.2327(3) 0.077(2) Uani 1 d . .
C1 C 0.3829(4) 0.0060(4) -0.2055(3) 0.0416(12) Uani 1 d . .
C2 C 0.1826(4) -0.0701(4) -0.0903(3) 0.0465(13) Uani 1 d . .
C3 C 0.1912(4) 0.0417(4) -0.1927(3) 0.0480(14) Uani 1 d . .
C4 C 0.2528(4) -0.1372(4) -0.2002(3) 0.0469(13) Uani 1 d . .
C5 C 0.3206(4) 0.2041(3) -0.0782(2) 0.0347(11) Uani 1 d . .
C6 C 0.3760(4) 0.2639(4) -0.0438(3) 0.0478(14) Uani 1 d . .
H6 H 0.4290(4) 0.2431(4) -0.0217(3) 0.057 Uiso 1 calc R .
C7 C 0.3529(5) 0.3544(4) -0.0423(3) 0.061(2) Uani 1 d . .
H7 H 0.3906(5) 0.3939(4) -0.0191(3) 0.073 Uiso 1 calc R .
C8 C 0.2758(5) 0.3857(4) -0.0742(4) 0.068(2) Uani 1 d . .
H8 H 0.2607(5) 0.4465(4) -0.0729(4) 0.082 Uiso 1 calc R .
C9 C 0.2208(5) 0.3287(5) -0.1081(4) 0.074(2) Uani 1 d . .
H9 H 0.1682(5) 0.3505(5) -0.1301(4) 0.088 Uiso 1 calc R .
C10 C 0.2428(4) 0.2368(4) -0.1101(3) 0.053(2) Uani 1 d . .
H10 H 0.2045(4) 0.1979(4) -0.1332(3) 0.064 Uiso 1 calc R .
C11 C 0.4132(3) -0.2454(3) -0.0926(2) 0.0365(11) Uani 1 d . .
C12 C 0.4271(4) -0.2798(4) -0.1496(3) 0.0465(13) Uani 1 d . .
H12 H 0.4292(4) -0.2410(4) -0.1825(3) 0.056 Uiso 1 calc R .
C13 C 0.4379(5) -0.3720(5) -0.1582(4) 0.063(2) Uani 1 d . .
H13 H 0.4479(5) -0.3945(5) -0.1966(4) 0.076 Uiso 1 calc R .
C14 C 0.4338(5) -0.4296(4) -0.1096(4) 0.068(2) Uani 1 d . .
H14 H 0.4414(5) -0.4912(4) -0.1151(4) 0.082 Uiso 1 calc R .
C15 C 0.4186(5) -0.3964(4) -0.0535(4) 0.065(2) Uani 1 d . .
H15 H 0.4151(5) -0.4358(4) -0.0210(4) 0.078 Uiso 1 calc R .
C16 C 0.4082(4) -0.3045(3) -0.0440(3) 0.0474(14) Uani 1 d . .
H16 H 0.3980(4) -0.2827(3) -0.0054(3) 0.057 Uiso 1 calc R .
N1 N 0.2170(4) 0.2220(4) 0.1343(3) 0.0626(15) Uani 1 d . .
C21 C 0.3006(5) 0.1749(6) 0.1656(4) 0.074(2) Uani 1 d . .
H21A H 0.2831(5) 0.1129(6) 0.1728(4) 0.089 Uiso 1 calc R .
H21B H 0.3515(5) 0.1741(6) 0.1380(4) 0.089 Uiso 1 calc R .
C22 C 0.3374(6) 0.2139(7) 0.2242(5) 0.092(3) Uani 1 d . .
C23A C 0.4126(7) 0.1420(6) 0.2522(5) 0.074(3) Uiso 0.86(2) d P 1
H23A H 0.3792(7) 0.0891(6) 0.2652(5) 0.089 Uiso 0.86(2) calc PR 1
H23B H 0.4538(7) 0.1236(6) 0.2208(5) 0.089 Uiso 0.86(2) calc PR 1
C23B C 0.4118(30) 0.2346(29) 0.2730(20) 0.049(13) Uiso 0.14(2) d P 2
C24 C 0.4698(7) 0.1782(9) 0.3037(5) 0.112(4) Uani 1 d . .
C25A C 0.1377(10) 0.2412(11) 0.1687(7) 0.050(3) Uiso 0.50 d P 1
C25B C 0.1298(15) 0.2102(15) 0.1781(10) 0.078(6) Uiso 0.50 d P 2
C26A C 0.0952(10) 0.1544(12) 0.1951(7) 0.060(5) Uiso 0.54(3) d P 1
C27A C 0.0220(19) 0.1958(20) 0.2427(14) 0.125(9) Uiso 0.54(3) d P 1
C28A C -0.0138(15) 0.1170(17) 0.2777(11) 0.107(9) Uiso 0.54(3) d P 1
C26B C 0.1162(24) 0.1103(29) 0.1943(15) 0.136(12) Uiso 0.46(3) d P 2
C27B C -0.0007(21) 0.1339(22) 0.2194(16) 0.129(12) Uiso 0.46(3) d P 2
C28B C -0.0001(25) 0.1934(28) 0.2817(19) 0.150(14) Uiso 0.46(3) d P 2
C29 C 0.1950(5) 0.1668(6) 0.0779(3) 0.070(2) Uani 1 d . .
H29A H 0.1857(5) 0.1051(6) 0.0904(3) 0.084 Uiso 1 calc R .
H29B H 0.2505(5) 0.1676(6) 0.0540(3) 0.084 Uiso 1 calc R .
C30 C 0.1115(6) 0.1931(6) 0.0365(4) 0.079(2) Uani 1 d . .
H30A H 0.0568(6) 0.2023(6) 0.0603(4) 0.095 Uiso 1 calc R .
H30B H 0.1249(6) 0.2492(6) 0.0163(4) 0.095 Uiso 1 calc R .
C31 C 0.0904(6) 0.1223(7) -0.0095(4) 0.083(2) Uani 1 d . .
H31A H 0.0703(6) 0.0684(7) 0.0110(4) 0.100 Uiso 1 calc R .
H31B H 0.1479(6) 0.1078(7) -0.0292(4) 0.100 Uiso 1 calc R .
C32 C 0.0168(6) 0.1473(9) -0.0566(4) 0.109(4) Uani 1 d . .
H32A H 0.0071(6) 0.0984(9) -0.0845(4) 0.163 Uiso 1 calc R .
H32B H 0.0367(6) 0.1996(9) -0.0780(4) 0.163 Uiso 1 calc R .
H32C H -0.0411(6) 0.1602(9) -0.0376(4) 0.163 Uiso 1 calc R .
C33A C 0.2558(11) 0.3084(11) 0.1021(7) 0.072(5) Uiso 0.57(3) d P 1
C34A C 0.2526(13) 0.3908(13) 0.1356(8) 0.084(6) Uiso 0.57(3) d P 1
C35A C 0.2388(45) 0.5138(42) 0.1214(26) 0.273(26) Uiso 0.57(3) d P 1
C36A C 0.2936(43) 0.4840(41) 0.0866(28) 0.257(28) Uiso 0.57(3) d P 1
C33B C 0.2127(23) 0.3325(22) 0.1376(15) 0.116(12) Uiso 0.43(3) d P 2
C34B C 0.3008(37) 0.3684(32) 0.1131(20) 0.172(17) Uiso 0.43(3) d P 2
C35B C 0.2864(16) 0.4704(15) 0.1010(12) 0.066(6) Uiso 0.43(3) d P 2
C36B C 0.2856(18) 0.5548(17) 0.1325(12) 0.090(9) Uiso 0.43(3) d P 2
O9 O 0.3179(3) -0.0469(3) 0.1140(2) 0.0483(10) Uani 1 d D .
C17 C 0.3507(5) -0.1016(6) 0.1639(3) 0.076(2) Uani 1 d D .
H17A H 0.3159(5) -0.0896(6) 0.1997(3) 0.092 Uiso 1 calc R .
H17B H 0.4174(5) -0.0925(6) 0.1734(3) 0.092 Uiso 1 calc R .
C18 C 0.3313(6) -0.1943(6) 0.1399(5) 0.099(3) Uani 1 d D .
H18A H 0.3211(6) -0.2358(6) 0.1728(5) 0.119 Uiso 1 calc R .
H18B H 0.3836(6) -0.2158(6) 0.1173(5) 0.119 Uiso 1 calc R .
C19 C 0.2431(6) -0.1852(5) 0.0989(5) 0.090(3) Uani 1 d D .
H19A H 0.2504(6) -0.2156(5) 0.0605(5) 0.108 Uiso 1 calc R .
H19B H 0.1888(6) -0.2099(5) 0.1179(5) 0.108 Uiso 1 calc R .
C20 C 0.2333(4) -0.0885(4) 0.0902(3) 0.054(2) Uani 1 d D .
H20A H 0.2235(4) -0.0748(4) 0.0474(3) 0.065 Uiso 1 calc R .
H20B H 0.1796(4) -0.0664(4) 0.1112(3) 0.065 Uiso 1 calc R .
O10A O -0.1392(12) 0.3472(14) 0.0286(7) 0.100 Uiso 0.253(7) d PD 1
C37A C -0.1264(15) 0.3206(15) 0.0906(9) 0.100 Uiso 0.253(7) d PD 1
C38A C -0.0863(17) 0.4043(19) 0.1193(9) 0.100 Uiso 0.253(7) d PD 1
C39A C -0.0286(17) 0.4475(17) 0.0713(13) 0.100 Uiso 0.253(7) d PD 1
C40A C -0.0584(16) 0.3998(18) 0.0160(10) 0.100 Uiso 0.253(7) d PD 1
O10B O -0.1729(7) 0.3565(9) 0.1221(6) 0.100 Uiso 0.458(7) d PD 2
C37B C -0.1363(11) 0.4083(11) 0.1724(6) 0.100 Uiso 0.458(7) d PD 2
C38B C -0.0324(10) 0.3947(12) 0.1686(7) 0.100 Uiso 0.458(7) d PD 2
C39B C -0.0165(9) 0.3853(12) 0.1015(8) 0.100 Uiso 0.458(7) d PD 2
C40B C -0.1109(11) 0.3723(11) 0.0742(5) 0.100 Uiso 0.458(7) d PD 2

loop_
_atom_type_symbol
_atom_type_description
_atom_type_scat_dispersion_real
_atom_type_scat_dispersion_imag
_atom_type_scat_source
C C 0.0033 0.0016 'International Tables Vol C Tables 4.2.6.8 and 6.1.1.4'
H H 0.0000 0.0000 'International Tables Vol C Tables 4.2.6.8 and 6.1.1.4'
N N 0.0061 0.0033 'International Tables Vol C Tables 4.2.6.8 and 6.1.1.4'
O O 0.0106 0.0060 'International Tables Vol C Tables 4.2.6.8 and 6.1.1.4'
Mo Mo -1.6832 0.6857 'International Tables Vol C Tables 4.2.6.8 and 6.1.1.4'
P P 0.1023 0.0942 'International Tables Vol C Tables 4.2.6.8 and 6.1.1.4'

loop_
_geom_angle_atom_site_label_1
_geom_angle_atom_site_label_2
_geom_angle_atom_site_label_3
_geom_angle
_geom_angle_site_symmetry_1
_geom_angle_site_symmetry_3
_geom_angle_publ_flag
O4 Mo1 O1 171.74(12) . . y
O4 Mo1 O3 87.84(13) . . y
O1 Mo1 O3 91.49(13) . . y
O4 Mo1 O2 92.87(13) . . y
O1 Mo1 O2 86.61(12) . . y
O3 Mo1 O2 171.65(12) . . y
O4 Mo1 Mo1 93.72(9) . 3_655 y
O1 Mo1 Mo1 94.53(9) . 3_655 y
O3 Mo1 Mo1 94.59(9) . 3_655 y
O2 Mo1 Mo1 93.66(9) . 3_655 y
C4 Mo2 C3 89.9(2) . . y
C4 Mo2 C2 90.3(2) . . y
C3 Mo2 C2 88.8(2) . . y
C4 Mo2 C1 89.1(2) . . y
C3 Mo2 C1 88.2(2) . . y
C2 Mo2 C1 177.0(2) . . y
C4 Mo2 P1 169.9(2) . . y
C3 Mo2 P1 98.9(2) . . y
C2 Mo2 P1 95.0(2) . . y
C1 Mo2 P1 86.1(2) . . y
C4 Mo2 P2 93.2(2) . . y
C3 Mo2 P2 176.6(2) . . y
C2 Mo2 P2 89.6(2) . . y
C1 Mo2 P2 93.4(2) . . y
P1 Mo2 P2 78.27(4) . . y
O1 P1 O4 104.0(2) . 3_655 y
O1 P1 C5 100.6(2) . . y
O4 P1 C5 101.1(2) 3_655 . y
O1 P1 Mo2 114.14(12) . . y
O4 P1 Mo2 109.90(13) 3_655 . y
C5 P1 Mo2 124.7(2) . . y
O2 P2 O3 104.3(2) . 3_655 y
O2 P2 C11 101.4(2) . . y
O3 P2 C11 102.9(2) 3_655 . y
O2 P2 Mo2 113.91(12) . . y
O3 P2 Mo2 112.45(13) 3_655 . y
C11 P2 Mo2 120.1(2) . . y
P1 O1 Mo1 117.9(2) . . y
P2 O2 Mo1 117.7(2) . . y
P2 O3 Mo1 116.4(2) 3_655 . y
P1 O4 Mo1 118.8(2) 3_655 . y
O6 C1 Mo2 176.5(5) . . y
O5 C2 Mo2 174.1(6) . . y
O7 C3 Mo2 177.9(6) . . y
O8 C4 Mo2 178.4(6) . . y
C10 C5 C6 118.4(5) . . ?
C10 C5 P1 124.0(4) . . ?
C6 C5 P1 117.6(4) . . ?
C7 C6 C5 120.5(6) . . ?
C8 C7 C6 120.4(6) . . ?
C9 C8 C7 120.2(6) . . ?
C8 C9 C10 120.3(6) . . ?
C5 C10 C9 120.3(6) . . ?
C12 C11 C16 118.9(5) . . ?
C12 C11 P2 120.0(4) . . ?
C16 C11 P2 121.1(4) . . ?
C11 C12 C13 120.7(6) . . ?
C14 C13 C12 119.8(6) . . ?
C15 C14 C13 119.9(6) . . ?
C14 C15 C16 121.1(7) . . ?
C15 C16 C11 119.6(6) . . ?
C25A N1 C29 114.5(8) . . ?
C25A N1 C21 118.3(8) . . ?
C29 N1 C21 104.5(6) . . ?
C25A N1 C33A 112.5(9) . . ?
C29 N1 C33A 97.5(8) . . ?
C21 N1 C33A 107.3(7) . . ?
C29 N1 C25B 107.6(9) . . ?
C21 N1 C25B 106.4(9) . . ?
C29 N1 C33B 124.8(12) . . ?
C21 N1 C33B 118.1(12) . . ?
C25B N1 C33B 93.0(15) . . ?
C22 C21 N1 116.7(7) . . ?
C21 C22 C23B 155.0(18) . . ?
C21 C22 C23A 105.7(8) . . ?
C24 C23A C22 112.7(9) . . ?
C24 C23B C22 128.9(32) . . ?
N1 C25A C26A 111.6(12) . . ?
C26B C25B N1 110.6(18) . . ?
C25A C26A C27A 101.6(14) . . ?
C28A C27A C26A 106.3(21) . . ?
C25B C26B C27B 90.7(24) . . ?
C28B C27B C26B 113.4(24) . . ?
N1 C29 C30 118.8(6) . . ?
C31 C30 C29 110.8(7) . . ?
C30 C31 C32 114.3(9) . . ?
C34A C33A N1 116.1(14) . . ?
C33A C34A C35A 139.2(23) . . ?
C36A C35A C34A 71.4(48) . . ?
C34B C33B N1 108.0(29) . . ?
C33B C34B C35B 107.8(36) . . ?
C36B C35B C34B 140.8(27) . . ?
C17 O9 C20 105.9(4) . . ?
O9 C17 C18 101.8(6) . . ?
C17 C18 C19 105.2(6) . . ?
C20 C19 C18 103.7(6) . . ?
O9 C20 C19 107.8(6) . . ?
C37A O10A C40A 105.9(5) . . ?
O10A C37A C38A 101.8(6) . . ?
C37A C38A C39A 105.2(6) . . ?
C40A C39A C38A 103.7(6) . . ?
O10A C40A C39A 107.8(6) . . ?
C37B O10B C40B 105.8(5) . . ?
O10B C37B C38B 101.8(6) . . ?
C37B C38B C39B 105.3(6) . . ?
C40B C39B C38B 103.7(6) . . ?
O10B C40B C39B 107.7(6) . . ?

loop_
_geom_bond_atom_site_label_1
_geom_bond_atom_site_label_2
_geom_bond_distance
_geom_bond_site_symmetry_2
_geom_bond_publ_flag
Mo1 O4 2.004(3) . y
Mo1 O1 2.010(3) . y
Mo1 O3 2.013(3) . y
Mo1 O2 2.018(3) . y
Mo1 Mo1 2.2225(7) 3_655 y
Mo2 C4 1.988(6) . y
Mo2 C3 1.988(6) . y
Mo2 C2 2.033(6) . y
Mo2 C1 2.041(6) . y
Mo2 P1 2.5159(13) . y
Mo2 P2 2.5319(13) . y
P1 O1 1.593(3) . y
P1 O4 1.595(3) 3_655 y
P1 C5 1.832(5) . y
P2 O2 1.584(3) . y
P2 O3 1.598(3) 3_655 y
P2 C11 1.833(5) . y
O3 P2 1.598(3) 3_655 y
O4 P1 1.595(3) 3_655 y
O5 C2 1.145(7) . y
O6 C1 1.126(7) . y
O7 C3 1.145(7) . y
O8 C4 1.158(7) . y
C5 C10 1.370(7) . ?
C5 C6 1.389(8) . ?
C6 C7 1.385(8) . ?
C7 C8 1.356(10) . ?
C8 C9 1.353(10) . ?
C9 C10 1.403(8) . ?
C11 C12 1.383(8) . ?
C11 C16 1.393(8) . ?
C12 C13 1.394(8) . ?
C13 C14 1.377(11) . ?
C14 C15 1.363(11) . ?
C15 C16 1.392(8) . ?
N1 C25A 1.42(2) . ?
N1 C29 1.513(9) . ?
N1 C21 1.517(9) . ?
N1 C33A 1.58(2) . ?
N1 C25B 1.62(2) . ?
N1 C33B 1.65(3) . ?
C21 C22 1.490(12) . ?
C22 C23B 1.50(4) . ?
C22 C23A 1.612(13) . ?
C23A C24 1.468(13) . ?
C23B C24 1.34(4) . ?
C25A C26A 1.55(2) . ?
C25B C26B 1.54(5) . ?
C26A C27A 1.64(3) . ?
C27A C28A 1.51(4) . ?
C26B C27B 1.81(4) . ?
C27B C28B 1.64(6) . ?
C29 C30 1.513(10) . ?
C30 C31 1.483(12) . ?
C31 C32 1.487(12) . ?
C33A C34A 1.43(3) . ?
C34A C35A 1.87(6) . ?
C35A C36A 1.21(8) . ?
C33B C34B 1.49(7) . ?
C34B C35B 1.55(5) . ?
C35B C36B 1.44(4) . ?
O9 C17 1.429(8) . ?
O9 C20 1.429(7) . ?
C17 C18 1.497(11) . ?
C18 C19 1.517(11) . ?
C19 C20 1.457(9) . ?
O10A C37A 1.429(8) . ?
O10A C40A 1.429(7) . ?
C37A C38A 1.497(11) . ?
C38A C39A 1.517(11) . ?
C39A C40A 1.457(9) . ?
O10B C37B 1.429(8) . ?
O10B C40B 1.430(7) . ?
C37B C38B 1.497(11) . ?
C38B C39B 1.516(11) . ?
C39B C40B 1.457(9) . ?
